data_4133128
loop_
_publ_author_name
'Desai, Sai Puneet'
'Ye, Jingyun'
'Zheng, Jian'
'Ferrandon, Magali S.'
'Webber, Thomas E.'
'Platero-Prats, Ana E'
'Duan, Jiaxin'
'Garcia-Holley, Paula'
'Camaioni, Donald M.'
'Chapman, Karena W.'
'Delferro, Massimiliano'
'Farha, Omar K.'
'Fulton, John L.'
'Gagliardi, Laura'
'Lercher, Johannes A.'
'Penn, R. Lee'
'Stein, Andreas'
'Lu, Connie C.'

_publ_section_title
;
 Well-Defined Rhodium-Gallium Catalytic Sites in a Metal-Organic
 Framework: Promoter-Controlled Selectivity in Alkyne Semihydrogenation to
 E-Alkenes.
;
_journal_issue 45
_journal_name_full 'Journal of the American Chemical Society'
_journal_page_first 15309
_journal_page_last 15318
_journal_paper_doi 10.1021/jacs.8b08550
_journal_volume 140
_journal_year 2018
_chemical_formula_moiety 'C41 H42 N7 O Rh'
_chemical_formula_sum 'C41 H42 N7 O Rh'
_chemical_formula_weight 751.72
_chemical_melting_point 500
_chemical_name_common Rh(OPh)diphenylacetylene
_chemical_name_systematic Rh(OPh)diphenylacetylene
_space_group_crystal_system monoclinic
_space_group_IT_number 14
_space_group_name_Hall '-P 2ybc'
_space_group_name_H-M_alt 'P 1 21/c 1'
_atom_sites_solution_hydrogens mixed
_audit_creation_method SHELXL-2014/7
_cell_angle_alpha 90
_cell_angle_beta 103.081(19)
_cell_angle_gamma 90
_cell_formula_units_Z 4
_cell_length_a 8.842(4)
_cell_length_b 22.611(8)
_cell_length_c 18.333(8)
_cell_measurement_reflns_used 9925
_cell_measurement_temperature 123(2)
_cell_measurement_theta_max 27.62
_cell_measurement_theta_min 2.29
_cell_volume 3570(3)
_computing_structure_refinement 'SHELXL-2014/7 (Sheldrick, 2014)'
_diffrn_ambient_temperature 123(2)
_diffrn_measured_fraction_theta_full 1.000
_diffrn_measured_fraction_theta_max 0.997
_diffrn_measurement_device_type 'Bruker APEX-II CCD'
_diffrn_measurement_method '\f and \w scans'
_diffrn_radiation_type MoK\a
_diffrn_radiation_wavelength 0.71073
_diffrn_reflns_av_R_equivalents 0.0889
_diffrn_reflns_av_unetI/netI 0.0592
_diffrn_reflns_Laue_measured_fraction_full 1.000
_diffrn_reflns_Laue_measured_fraction_max 0.997
_diffrn_reflns_limit_h_max 11
_diffrn_reflns_limit_h_min -11
_diffrn_reflns_limit_k_max 25
_diffrn_reflns_limit_k_min -30
_diffrn_reflns_limit_l_max 24
_diffrn_reflns_limit_l_min -24
_diffrn_reflns_number 67926
_diffrn_reflns_point_group_measured_fraction_full 1.000
_diffrn_reflns_point_group_measured_fraction_max 0.997
_diffrn_reflns_theta_full 25.242
_diffrn_reflns_theta_max 28.294
_diffrn_reflns_theta_min 2.281
_diffrn_source normal
_exptl_absorpt_coefficient_mu 0.522
_exptl_absorpt_correction_type multi-scan
_exptl_absorpt_process_details 'SADABS, R. Blessing, 1995'
_exptl_crystal_colour yellow
_exptl_crystal_density_diffrn 1.399
_exptl_crystal_description cuboidal
_exptl_crystal_F_000 1560
_exptl_crystal_size_max 0.070
_exptl_crystal_size_mid 0.030
_exptl_crystal_size_min 0.020
_exptl_transmission_factor_max 0.7457
_exptl_transmission_factor_min 0.6896
_refine_diff_density_max 0.464
_refine_diff_density_min -0.593
_refine_diff_density_rms 0.083
_refine_ls_extinction_method none
_refine_ls_goodness_of_fit_ref 1.046
_refine_ls_hydrogen_treatment mixed
_refine_ls_matrix_type full
_refine_ls_number_parameters 463
_refine_ls_number_reflns 8843
_refine_ls_number_restraints 0
_refine_ls_restrained_S_all 1.046
_refine_ls_R_factor_all 0.0793
_refine_ls_R_factor_gt 0.0428
_refine_ls_shift/su_max 0.002
_refine_ls_shift/su_mean 0.000
_refine_ls_structure_factor_coef Fsqd
_refine_ls_weighting_details 'w=1/[\s^2^(Fo^2^)+(0.0074P)^2^+4.7160P] where P=(Fo^2^+2Fc^2^)/3'
_refine_ls_weighting_scheme calc
_refine_ls_wR_factor_gt 0.0666
_refine_ls_wR_factor_ref 0.0760
_reflns_Friedel_coverage 0.000
_reflns_number_gt 6244
_reflns_number_total 8843
_reflns_threshold_expression 'I > 2\s(I)'
_cod_data_source_file ja8b08550_si_001.cif
_cod_data_source_block 17081_b
_cod_depositor_comments
;
The following automatic conversions were performed:

data item '_chemical_melting_point' value '500 K' was changed to
'500' -- the value should be numeric and without a unit designator.

Automatic conversion script
Id: cif_fix_values 6909 2019-04-08 15:41:33Z antanas 
;
_cod_original_sg_symbol_H-M 'P 21/c'
_cod_database_code 4133128
_shelx_shelxl_version_number 2014/7
_shelx_space_group_comment
;
The symmetry employed for this shelxl refinement is uniquely defined
by the following loop, which should always be used as a source of
symmetry information in preference to the above space-group names.
They are only intended as comments.
;
_shelx_estimated_absorpt_t_min 0.964
_shelx_estimated_absorpt_t_max 0.990

loop_
_space_group_symop_operation_xyz
'x, y, z'
'-x, y+1/2, -z+1/2'
'-x, -y, -z'
'x, -y-1/2, z-1/2'

loop_
_atom_site_label
_atom_site_type_symbol
_atom_site_fract_x
_atom_site_fract_y
_atom_site_fract_z
_atom_site_U_iso_or_equiv
_atom_site_adp_type
_atom_site_occupancy
_atom_site_site_symmetry_order
_atom_site_calc_flag
_atom_site_refinement_flags_posn
_atom_site_refinement_flags_adp
Rh1 Rh 0.69882(2) 0.57164(2) 0.78728(2) 0.02118(6) Uani 1 1 d . .
H1 H 0.463(3) 0.6741(13) 0.6366(16) 0.028(9) Uiso 1 1 d . .
O1 O 0.6572(2) 0.62724(8) 0.69336(10) 0.0260(4) Uani 1 1 d . .
N1 N 0.4934(3) 0.52873(10) 0.74117(13) 0.0243(5) Uani 1 1 d . .
N2 N 0.3547(3) 0.61384(11) 0.75608(14) 0.0283(6) Uani 1 1 d . .
H2 H 0.680(4) 0.6832(15) 0.7720(19) 0.053(11) Uiso 1 1 d . .
N3 N 0.4278(3) 0.73670(10) 0.75245(14) 0.0297(6) Uani 1 1 d . .
N4 N 0.7363(3) 0.70304(10) 0.81834(15) 0.0315(6) Uani 1 1 d . .
N5 N 0.8939(3) 0.62049(10) 0.83382(13) 0.0247(5) Uani 1 1 d . .
N6 N 0.4050(3) 0.69135(11) 0.59994(15) 0.0318(6) Uani 1 1 d . .
N7 N 0.2690(3) 0.68633(11) 0.47640(14) 0.0306(6) Uani 1 1 d . .
C1 C 0.7728(3) 0.50191(12) 0.85853(15) 0.0245(6) Uani 1 1 d . .
C2 C 0.8603(3) 0.44879(12) 0.85139(16) 0.0244(6) Uani 1 1 d . .
C3 C 0.8842(3) 0.40585(13) 0.90775(17) 0.0311(7) Uani 1 1 d . .
H3 H 0.8403 0.4111 0.9501 0.037 Uiso 1 1 calc R U
C4 C 0.9710(4) 0.35567(13) 0.90245(19) 0.0361(8) Uani 1 1 d . .
H4 H 0.9878 0.3272 0.9416 0.043 Uiso 1 1 calc R U
C5 C 1.0333(3) 0.34676(14) 0.84090(19) 0.0362(8) Uani 1 1 d . .
H5 H 1.0912 0.3120 0.8370 0.043 Uiso 1 1 calc R U
C6 C 1.0105(3) 0.38898(14) 0.78469(18) 0.0349(7) Uani 1 1 d . .
H6 H 1.0530 0.3831 0.7421 0.042 Uiso 1 1 calc R U
C7 C 0.9261(3) 0.43988(12) 0.79026(16) 0.0277(6) Uani 1 1 d . .
H7 H 0.9131 0.4689 0.7519 0.033 Uiso 1 1 calc R U
C8 C 0.7090(3) 0.53904(12) 0.89333(15) 0.0239(6) Uani 1 1 d . .
C9 C 0.6670(3) 0.56182(12) 0.95966(15) 0.0261(6) Uani 1 1 d . .
C10 C 0.6860(4) 0.52655(14) 1.02345(18) 0.0421(8) Uani 1 1 d . .
H10 H 0.7284 0.4880 1.0232 0.051 Uiso 1 1 calc R U
C11 C 0.6439(4) 0.54707(16) 1.08703(19) 0.0477(9) Uani 1 1 d . .
H11 H 0.6563 0.5225 1.1300 0.057 Uiso 1 1 calc R U
C12 C 0.5837(4) 0.60348(17) 1.0881(2) 0.0455(9) Uani 1 1 d . .
H12 H 0.5524 0.6172 1.1314 0.055 Uiso 1 1 calc R U
C13 C 0.5692(4) 0.63976(17) 1.0264(2) 0.0460(9) Uani 1 1 d . .
H13 H 0.5316 0.6790 1.0279 0.055 Uiso 1 1 calc R U
C14 C 0.6093(3) 0.61911(14) 0.96264(18) 0.0366(8) Uani 1 1 d . .
H14 H 0.5975 0.6441 0.9201 0.044 Uiso 1 1 calc R U
C15 C 0.4936(3) 0.47302(12) 0.71479(17) 0.0333(7) Uani 1 1 d . .
H15 H 0.5891 0.4520 0.7248 0.040 Uiso 1 1 calc R U
C16 C 0.3637(4) 0.44480(13) 0.6743(2) 0.0448(9) Uani 1 1 d . .
H16 H 0.3698 0.4058 0.6559 0.054 Uiso 1 1 calc R U
C17 C 0.2236(4) 0.47508(14) 0.6610(2) 0.0431(9) Uani 1 1 d . .
H17 H 0.1318 0.4570 0.6330 0.052 Uiso 1 1 calc R U
C18 C 0.2180(3) 0.53102(13) 0.68851(18) 0.0338(7) Uani 1 1 d . .
H18 H 0.1220 0.5515 0.6808 0.041 Uiso 1 1 calc R U
C19 C 0.3556(3) 0.55818(12) 0.72840(16) 0.0249(6) Uani 1 1 d . .
C20 C 0.2290(3) 0.65587(13) 0.72767(18) 0.0311(7) Uani 1 1 d . .
H20A H 0.1324 0.6424 0.7412 0.037 Uiso 1 1 calc R U
H20B H 0.2097 0.6582 0.6724 0.037 Uiso 1 1 calc R U
H42 H 0.444(4) 0.6288(13) 0.7718(17) 0.034(9) Uiso 1 1 d . .
C21 C 0.2750(4) 0.71673(13) 0.76178(18) 0.0354(7) Uani 1 1 d . .
H21A H 0.1954 0.7459 0.7381 0.042 Uiso 1 1 calc R U
H21B H 0.2761 0.7154 0.8159 0.042 Uiso 1 1 calc R U
C22 C 0.5176(4) 0.76621(13) 0.82024(18) 0.0384(8) Uani 1 1 d . .
H22A H 0.4934 0.7472 0.8649 0.046 Uiso 1 1 calc R U
H22B H 0.4846 0.8081 0.8198 0.046 Uiso 1 1 calc R U
C23 C 0.6922(4) 0.76397(12) 0.82695(19) 0.0366(8) Uani 1 1 d . .
H23A H 0.7206 0.7889 0.7877 0.044 Uiso 1 1 calc R U
H23B H 0.7473 0.7792 0.8765 0.044 Uiso 1 1 calc R U
C24 C 0.8774(3) 0.67921(13) 0.84785(16) 0.0283(7) Uani 1 1 d . .
C25 C 1.0336(3) 0.59460(13) 0.85986(15) 0.0284(7) Uani 1 1 d . .
H25 H 1.0451 0.5540 0.8488 0.034 Uiso 1 1 calc R U
C26 C 1.1603(4) 0.62422(14) 0.90175(16) 0.0330(7) Uani 1 1 d . .
H26 H 1.2576 0.6049 0.9180 0.040 Uiso 1 1 calc R U
C27 C 1.1413(4) 0.68296(14) 0.91942(16) 0.0361(8) Uani 1 1 d . .
H27 H 1.2249 0.7041 0.9500 0.043 Uiso 1 1 calc R U
C28 C 1.0020(4) 0.71050(14) 0.89277(16) 0.0340(7) Uani 1 1 d . .
H28 H 0.9892 0.7508 0.9046 0.041 Uiso 1 1 calc R U
C29 C 0.4183(4) 0.77475(13) 0.68641(17) 0.0332(7) Uani 1 1 d . .
H29A H 0.5249 0.7856 0.6830 0.040 Uiso 1 1 calc R U
H29B H 0.3637 0.8117 0.6939 0.040 Uiso 1 1 calc R U
C30 C 0.3357(4) 0.74720(12) 0.61286(16) 0.0312(7) Uani 1 1 d . .
H30A H 0.2251 0.7409 0.6133 0.037 Uiso 1 1 calc R U
H30B H 0.3402 0.7747 0.5714 0.037 Uiso 1 1 calc R U
C31 C 0.3569(3) 0.65897(13) 0.53660(16) 0.0260(6) Uani 1 1 d . .
C32 C 0.2250(4) 0.65388(14) 0.41399(17) 0.0349(7) Uani 1 1 d . .
H32 H 0.1649 0.6729 0.3709 0.042 Uiso 1 1 calc R U
C33 C 0.2599(4) 0.59557(15) 0.40761(19) 0.0414(8) Uani 1 1 d . .
H33 H 0.2240 0.5748 0.3619 0.050 Uiso 1 1 calc R U
C34 C 0.3504(3) 0.56741(15) 0.47080(18) 0.0407(8) Uani 1 1 d . .
H34 H 0.3774 0.5269 0.4687 0.049 Uiso 1 1 calc R U
C35 C 0.3992(3) 0.59895(13) 0.53518(17) 0.0310(7) Uani 1 1 d . .
H35 H 0.4609 0.5807 0.5785 0.037 Uiso 1 1 calc R U
C36 C 0.7487(3) 0.62886(12) 0.64555(16) 0.0267(6) Uani 1 1 d . .
C37 C 0.8011(3) 0.57732(14) 0.61729(15) 0.0311(7) Uani 1 1 d . .
H37 H 0.7784 0.5401 0.6362 0.037 Uiso 1 1 calc R U
C38 C 0.8858(4) 0.57928(18) 0.56215(18) 0.0457(9) Uani 1 1 d . .
H38 H 0.9186 0.5436 0.5432 0.055 Uiso 1 1 calc R U
C39 C 0.9226(4) 0.6334(2) 0.5346(2) 0.0528(10) Uani 1 1 d . .
H39 H 0.9815 0.6350 0.4972 0.063 Uiso 1 1 calc R U
C40 C 0.8729(4) 0.68464(18) 0.5619(2) 0.0547(11) Uani 1 1 d . .
H40 H 0.8971 0.7217 0.5429 0.066 Uiso 1 1 calc R U
C41 C 0.7884(4) 0.68308(14) 0.61661(18) 0.0388(8) Uani 1 1 d . .
H41 H 0.7564 0.7191 0.6351 0.047 Uiso 1 1 calc R U

loop_
_atom_site_aniso_label
_atom_site_aniso_U_11
_atom_site_aniso_U_22
_atom_site_aniso_U_33
_atom_site_aniso_U_23
_atom_site_aniso_U_13
_atom_site_aniso_U_12
Rh1 0.02139(10) 0.01884(9) 0.02211(11) 0.00075(10) 0.00242(8) -0.00270(10)
O1 0.0330(11) 0.0235(10) 0.0209(11) 0.0046(8) 0.0049(9) -0.0032(8)
N1 0.0210(12) 0.0228(12) 0.0276(13) 0.0023(10) 0.0025(10) -0.0024(9)
N2 0.0242(14) 0.0272(13) 0.0322(15) 0.0024(11) 0.0035(11) 0.0017(10)
N3 0.0401(15) 0.0230(12) 0.0284(14) 0.0020(11) 0.0127(12) 0.0035(11)
N4 0.0378(15) 0.0221(13) 0.0334(15) -0.0080(11) 0.0053(12) -0.0028(11)
N5 0.0260(13) 0.0249(12) 0.0229(13) -0.0011(10) 0.0048(10) -0.0079(10)
N6 0.0364(15) 0.0317(14) 0.0251(15) 0.0034(11) 0.0028(12) 0.0101(11)
N7 0.0348(14) 0.0316(14) 0.0253(14) 0.0048(11) 0.0067(11) 0.0065(11)
C1 0.0246(15) 0.0233(14) 0.0225(15) 0.0039(12) -0.0008(12) -0.0048(11)
C2 0.0230(14) 0.0225(14) 0.0248(16) 0.0007(12) -0.0004(12) -0.0028(11)
C3 0.0352(17) 0.0284(15) 0.0308(17) 0.0049(13) 0.0095(14) -0.0009(13)
C4 0.0384(18) 0.0256(16) 0.043(2) 0.0119(14) 0.0058(15) 0.0034(13)
C5 0.0299(17) 0.0294(16) 0.046(2) 0.0011(15) 0.0026(15) 0.0076(13)
C6 0.0315(17) 0.0409(18) 0.0311(18) -0.0023(15) 0.0045(14) 0.0058(14)
C7 0.0279(15) 0.0275(16) 0.0261(15) 0.0027(12) 0.0026(12) 0.0019(12)
C8 0.0236(14) 0.0229(14) 0.0236(15) 0.0030(12) 0.0018(12) -0.0019(11)
C9 0.0214(14) 0.0309(16) 0.0236(15) -0.0011(12) 0.0004(11) -0.0051(11)
C10 0.065(2) 0.0315(18) 0.0319(19) -0.0005(15) 0.0142(17) 0.0005(16)
C11 0.069(3) 0.049(2) 0.0270(19) -0.0037(16) 0.0142(18) -0.0127(19)
C12 0.041(2) 0.062(2) 0.036(2) -0.0153(18) 0.0117(16) -0.0018(17)
C13 0.041(2) 0.055(2) 0.043(2) -0.0074(18) 0.0104(17) 0.0152(17)
C14 0.0302(17) 0.0410(19) 0.0365(19) 0.0019(15) 0.0034(14) 0.0077(14)
C15 0.0297(16) 0.0231(15) 0.043(2) 0.0008(14) 0.0003(14) -0.0006(12)
C16 0.0396(19) 0.0224(16) 0.063(2) -0.0048(15) -0.0076(17) -0.0058(13)
C17 0.0277(17) 0.0339(18) 0.058(2) 0.0056(16) -0.0106(16) -0.0097(14)
C18 0.0230(16) 0.0317(16) 0.043(2) 0.0125(14) -0.0005(14) -0.0034(12)
C19 0.0234(14) 0.0250(15) 0.0261(15) 0.0099(12) 0.0052(12) 0.0003(11)
C20 0.0282(16) 0.0318(16) 0.0361(18) 0.0107(14) 0.0128(14) 0.0086(13)
C21 0.0391(18) 0.0336(17) 0.0371(19) 0.0070(15) 0.0161(15) 0.0095(14)
C22 0.056(2) 0.0268(16) 0.0345(19) -0.0033(14) 0.0151(16) 0.0055(15)
C23 0.050(2) 0.0213(15) 0.0367(19) -0.0046(14) 0.0068(16) -0.0033(14)
C24 0.0334(17) 0.0301(16) 0.0222(16) -0.0016(13) 0.0078(13) -0.0097(13)
C25 0.0309(16) 0.0290(15) 0.0234(16) 0.0050(12) 0.0019(13) -0.0062(12)
C26 0.0293(16) 0.0403(18) 0.0266(17) 0.0097(14) 0.0005(13) -0.0114(14)
C27 0.0406(19) 0.0446(19) 0.0207(16) 0.0014(14) 0.0018(14) -0.0233(15)
C28 0.0437(19) 0.0322(17) 0.0268(17) -0.0043(13) 0.0092(14) -0.0157(14)
C29 0.0452(19) 0.0232(15) 0.0340(18) 0.0042(13) 0.0149(15) 0.0038(13)
C30 0.0422(18) 0.0236(15) 0.0293(17) 0.0067(13) 0.0110(14) 0.0039(13)
C31 0.0215(14) 0.0301(15) 0.0273(16) 0.0024(13) 0.0077(12) 0.0023(11)
C32 0.0354(18) 0.0437(19) 0.0244(17) 0.0036(14) 0.0041(14) 0.0093(14)
C33 0.0412(19) 0.0436(19) 0.0331(19) -0.0069(15) -0.0045(15) 0.0103(15)
C34 0.0351(17) 0.0327(17) 0.047(2) -0.0063(16) -0.0063(15) 0.0105(15)
C35 0.0257(16) 0.0305(16) 0.0327(18) 0.0028(13) -0.0017(13) 0.0034(12)
C36 0.0199(14) 0.0295(15) 0.0274(16) -0.0035(13) -0.0013(12) -0.0042(11)
C37 0.0238(14) 0.0397(17) 0.0258(15) 0.0018(14) -0.0027(12) 0.0031(13)
C38 0.0322(17) 0.070(3) 0.0334(18) -0.0060(19) 0.0044(14) 0.0108(18)
C39 0.035(2) 0.093(3) 0.034(2) 0.000(2) 0.0134(16) -0.013(2)
C40 0.062(3) 0.063(3) 0.042(2) 0.0065(19) 0.0174(19) -0.031(2)
C41 0.046(2) 0.0344(18) 0.0368(19) 0.0016(15) 0.0111(16) -0.0162(15)

loop_
_atom_type_symbol
_atom_type_description
_atom_type_scat_dispersion_real
_atom_type_scat_dispersion_imag
_atom_type_scat_source
C C 0.0033 0.0016 'International Tables Vol C Tables 4.2.6.8 and 6.1.1.4'
H H 0.0000 0.0000 'International Tables Vol C Tables 4.2.6.8 and 6.1.1.4'
N N 0.0061 0.0033 'International Tables Vol C Tables 4.2.6.8 and 6.1.1.4'
O O 0.0106 0.0060 'International Tables Vol C Tables 4.2.6.8 and 6.1.1.4'
Rh Rh -1.1178 0.9187 'International Tables Vol C Tables 4.2.6.8 and 6.1.1.4'

loop_
_geom_angle_atom_site_label_1
_geom_angle_atom_site_label_2
_geom_angle_atom_site_label_3
_geom_angle
C1 Rh1 C8 35.68(10)
C1 Rh1 N5 91.82(10)
C8 Rh1 N5 86.98(10)
C1 Rh1 N1 91.36(10)
C8 Rh1 N1 93.72(10)
N5 Rh1 N1 175.45(9)
C1 Rh1 O1 162.27(10)
C8 Rh1 O1 161.99(9)
N5 Rh1 O1 89.62(8)
N1 Rh1 O1 88.34(8)
C36 O1 Rh1 122.81(17)
C15 N1 C19 117.9(2)
C15 N1 Rh1 120.88(19)
C19 N1 Rh1 120.71(18)
C19 N2 C20 122.5(3)
C19 N2 H42 114(2)
C20 N2 H42 116(2)
C21 N3 C29 113.1(2)
C21 N3 C22 112.0(2)
C29 N3 C22 110.4(2)
C24 N4 C23 125.5(3)
C24 N4 H2 113.6(19)
C23 N4 H2 115.5(19)
C25 N5 C24 118.8(2)
C25 N5 Rh1 121.70(19)
C24 N5 Rh1 118.92(19)
C31 N6 C30 123.3(3)
C31 N6 H1 117(2)
C30 N6 H1 119(2)
C32 N7 C31 116.7(3)
C8 C1 C2 154.8(3)
C8 C1 Rh1 72.35(18)
C2 C1 Rh1 132.6(2)
C7 C2 C3 118.3(3)
C7 C2 C1 121.5(3)
C3 C2 C1 120.1(3)
C4 C3 C2 120.6(3)
C4 C3 H3 119.7
C2 C3 H3 119.7
C5 C4 C3 120.5(3)
C5 C4 H4 119.7
C3 C4 H4 119.7
C4 C5 C6 119.4(3)
C4 C5 H5 120.3
C6 C5 H5 120.3
C5 C6 C7 120.4(3)
C5 C6 H6 119.8
C7 C6 H6 119.8
C6 C7 C2 120.7(3)
C6 C7 H7 119.7
C2 C7 H7 119.7
C1 C8 C9 153.2(3)
C1 C8 Rh1 71.96(18)
C9 C8 Rh1 134.5(2)
C10 C9 C14 118.3(3)
C10 C9 C8 119.8(3)
C14 C9 C8 121.9(3)
C11 C10 C9 120.7(3)
C11 C10 H10 119.6
C9 C10 H10 119.6
C10 C11 C12 119.9(3)
C10 C11 H11 120.0
C12 C11 H11 120.0
C13 C12 C11 120.1(3)
C13 C12 H12 120.0
C11 C12 H12 120.0
C14 C13 C12 120.0(3)
C14 C13 H13 120.0
C12 C13 H13 120.0
C13 C14 C9 120.9(3)
C13 C14 H14 119.6
C9 C14 H14 119.6
N1 C15 C16 123.9(3)
N1 C15 H15 118.0
C16 C15 H15 118.0
C15 C16 C17 117.9(3)
C15 C16 H16 121.0
C17 C16 H16 121.0
C18 C17 C16 119.8(3)
C18 C17 H17 120.1
C16 C17 H17 120.1
C17 C18 C19 119.7(3)
C17 C18 H18 120.1
C19 C18 H18 120.1
N2 C19 N1 118.0(2)
N2 C19 C18 121.3(3)
N1 C19 C18 120.6(3)
N2 C20 C21 109.2(2)
N2 C20 H20A 109.8
C21 C20 H20A 109.8
N2 C20 H20B 109.8
C21 C20 H20B 109.8
H20A C20 H20B 108.3
N3 C21 C20 113.3(2)
N3 C21 H21A 108.9
C20 C21 H21A 108.9
N3 C21 H21B 108.9
C20 C21 H21B 108.9
H21A C21 H21B 107.7
N3 C22 C23 113.3(3)
N3 C22 H22A 108.9
C23 C22 H22A 108.9
N3 C22 H22B 108.9
C23 C22 H22B 108.9
H22A C22 H22B 107.7
N4 C23 C22 108.4(2)
N4 C23 H23A 110.0
C22 C23 H23A 110.0
N4 C23 H23B 110.0
C22 C23 H23B 110.0
H23A C23 H23B 108.4
N4 C24 N5 116.0(2)
N4 C24 C28 124.2(3)
N5 C24 C28 119.8(3)
N5 C25 C26 123.2(3)
N5 C25 H25 118.4
C26 C25 H25 118.4
C25 C26 C27 118.0(3)
C25 C26 H26 121.0
C27 C26 H26 121.0
C28 C27 C26 120.0(3)
C28 C27 H27 120.0
C26 C27 H27 120.0
C27 C28 C24 120.1(3)
C27 C28 H28 119.9
C24 C28 H28 119.9
N3 C29 C30 114.7(2)
N3 C29 H29A 108.6
C30 C29 H29A 108.6
N3 C29 H29B 108.6
C30 C29 H29B 108.6
H29A C29 H29B 107.6
N6 C30 C29 111.6(2)
N6 C30 H30A 109.3
C29 C30 H30A 109.3
N6 C30 H30B 109.3
C29 C30 H30B 109.3
H30A C30 H30B 108.0
N7 C31 N6 117.6(3)
N7 C31 C35 122.2(3)
N6 C31 C35 120.1(3)
N7 C32 C33 125.1(3)
N7 C32 H32 117.5
C33 C32 H32 117.5
C32 C33 C34 117.7(3)
C32 C33 H33 121.1
C34 C33 H33 121.1
C35 C34 C33 119.2(3)
C35 C34 H34 120.4
C33 C34 H34 120.4
C34 C35 C31 119.1(3)
C34 C35 H35 120.4
C31 C35 H35 120.4
O1 C36 C37 121.8(3)
O1 C36 C41 121.0(3)
C37 C36 C41 117.0(3)
C38 C37 C36 121.5(3)
C38 C37 H37 119.2
C36 C37 H37 119.2
C37 C38 C39 120.1(3)
C37 C38 H38 119.9
C39 C38 H38 119.9
C40 C39 C38 119.3(3)
C40 C39 H39 120.4
C38 C39 H39 120.4
C39 C40 C41 120.9(3)
C39 C40 H40 119.5
C41 C40 H40 119.5
C40 C41 C36 121.1(3)
C40 C41 H41 119.4
C36 C41 H41 119.4

loop_
_geom_bond_atom_site_label_1
_geom_bond_atom_site_label_2
_geom_bond_distance
Rh1 C1 2.058(3)
Rh1 C8 2.062(3)
Rh1 N5 2.063(2)
Rh1 N1 2.064(2)
Rh1 O1 2.0962(19)
O1 C36 1.321(3)
N1 C15 1.349(4)
N1 C19 1.361(3)
N2 C19 1.358(4)
N2 C20 1.465(3)
N2 H42 0.85(3)
N3 C21 1.471(4)
N3 C29 1.472(4)
N3 C22 1.474(4)
N4 C24 1.354(4)
N4 C23 1.450(4)
N4 H2 0.99(3)
N5 C25 1.353(4)
N5 C24 1.366(4)
N6 C31 1.357(4)
N6 C30 1.446(4)
N6 H1 0.84(3)
N7 C32 1.341(4)
N7 C31 1.348(3)
C1 C8 1.262(4)
C1 C2 1.450(4)
C2 C7 1.389(4)
C2 C3 1.399(4)
C3 C4 1.386(4)
C3 H3 0.9500
C4 C5 1.377(4)
C4 H4 0.9500
C5 C6 1.386(4)
C5 H5 0.9500
C6 C7 1.388(4)
C6 H6 0.9500
C7 H7 0.9500
C8 C9 1.445(4)
C9 C10 1.394(4)
C9 C14 1.398(4)
C10 C11 1.382(5)
C10 H10 0.9500
C11 C12 1.384(5)
C11 H11 0.9500
C12 C13 1.379(5)
C12 H12 0.9500
C13 C14 1.377(4)
C13 H13 0.9500
C14 H14 0.9500
C15 C16 1.375(4)
C15 H15 0.9500
C16 C17 1.388(4)
C16 H16 0.9500
C17 C18 1.366(4)
C17 H17 0.9500
C18 C19 1.410(4)
C18 H18 0.9500
C20 C21 1.528(4)
C20 H20A 0.9900
C20 H20B 0.9900
C21 H21A 0.9900
C21 H21B 0.9900
C22 C23 1.521(4)
C22 H22A 0.9900
C22 H22B 0.9900
C23 H23A 0.9900
C23 H23B 0.9900
C24 C28 1.407(4)
C25 C26 1.380(4)
C25 H25 0.9500
C26 C27 1.386(4)
C26 H26 0.9500
C27 C28 1.368(4)
C27 H27 0.9500
C28 H28 0.9500
C29 C30 1.514(4)
C29 H29A 0.9900
C29 H29B 0.9900
C30 H30A 0.9900
C30 H30B 0.9900
C31 C35 1.410(4)
C32 C33 1.365(4)
C32 H32 0.9500
C33 C34 1.403(4)
C33 H33 0.9500
C34 C35 1.363(4)
C34 H34 0.9500
C35 H35 0.9500
C36 C37 1.396(4)
C36 C41 1.411(4)
C37 C38 1.388(4)
C37 H37 0.9500
C38 C39 1.391(5)
C38 H38 0.9500
C39 C40 1.373(5)
C39 H39 0.9500
C40 C41 1.380(5)
C40 H40 0.9500
C41 H41 0.9500

loop_
_geom_torsion_atom_site_label_1
_geom_torsion_atom_site_label_2
_geom_torsion_atom_site_label_3
_geom_torsion_atom_site_label_4
_geom_torsion
C8 C1 C2 C7 -163.7(5)
Rh1 C1 C2 C7 7.0(4)
C8 C1 C2 C3 14.4(8)
Rh1 C1 C2 C3 -174.9(2)
C7 C2 C3 C4 -0.1(4)
C1 C2 C3 C4 -178.3(3)
C2 C3 C4 C5 -1.1(5)
C3 C4 C5 C6 1.1(5)
C4 C5 C6 C7 0.1(5)
C5 C6 C7 C2 -1.3(4)
C3 C2 C7 C6 1.3(4)
C1 C2 C7 C6 179.5(3)
C2 C1 C8 C9 0.7(11)
Rh1 C1 C8 C9 -172.2(6)
C2 C1 C8 Rh1 172.8(6)
C1 C8 C9 C10 -12.2(7)
Rh1 C8 C9 C10 178.3(2)
C1 C8 C9 C14 166.8(5)
Rh1 C8 C9 C14 -2.7(4)
C14 C9 C10 C11 2.2(5)
C8 C9 C10 C11 -178.8(3)
C9 C10 C11 C12 -0.7(5)
C10 C11 C12 C13 -1.6(5)
C11 C12 C13 C14 2.4(5)
C12 C13 C14 C9 -0.9(5)
C10 C9 C14 C13 -1.3(4)
C8 C9 C14 C13 179.7(3)
C19 N1 C15 C16 1.6(5)
Rh1 N1 C15 C16 -170.6(3)
N1 C15 C16 C17 -1.3(5)
C15 C16 C17 C18 -0.4(5)
C16 C17 C18 C19 1.7(5)
C20 N2 C19 N1 160.8(3)
C20 N2 C19 C18 -20.2(4)
C15 N1 C19 N2 178.8(3)
Rh1 N1 C19 N2 -8.9(3)
C15 N1 C19 C18 -0.2(4)
Rh1 N1 C19 C18 172.0(2)
C17 C18 C19 N2 179.6(3)
C17 C18 C19 N1 -1.4(4)
C19 N2 C20 C21 -171.3(3)
C29 N3 C21 C20 95.1(3)
C22 N3 C21 C20 -139.5(3)
N2 C20 C21 N3 52.2(3)
C21 N3 C22 C23 155.4(3)
C29 N3 C22 C23 -77.7(3)
C24 N4 C23 C22 -153.0(3)
N3 C22 C23 N4 -51.7(3)
C23 N4 C24 N5 179.1(3)
C23 N4 C24 C28 1.2(5)
C25 N5 C24 N4 178.0(3)
Rh1 N5 C24 N4 -10.7(3)
C25 N5 C24 C28 -4.1(4)
Rh1 N5 C24 C28 167.3(2)
C24 N5 C25 C26 1.7(4)
Rh1 N5 C25 C26 -169.4(2)
N5 C25 C26 C27 1.7(4)
C25 C26 C27 C28 -2.8(4)
C26 C27 C28 C24 0.4(5)
N4 C24 C28 C27 -179.2(3)
N5 C24 C28 C27 3.0(4)
C21 N3 C29 C30 -56.9(3)
C22 N3 C29 C30 176.8(3)
C31 N6 C30 C29 -177.1(3)
N3 C29 C30 N6 -55.6(3)
C32 N7 C31 N6 178.8(3)
C32 N7 C31 C35 -1.0(4)
C30 N6 C31 N7 16.9(4)
C30 N6 C31 C35 -163.2(3)
C31 N7 C32 C33 1.4(5)
N7 C32 C33 C34 -0.9(5)
C32 C33 C34 C35 0.1(5)
C33 C34 C35 C31 0.2(5)
N7 C31 C35 C34 0.3(5)
N6 C31 C35 C34 -179.6(3)
Rh1 O1 C36 C37 46.4(3)
Rh1 O1 C36 C41 -138.4(2)
O1 C36 C37 C38 174.2(3)
C41 C36 C37 C38 -1.3(4)
C36 C37 C38 C39 1.1(5)
C37 C38 C39 C40 -0.7(5)
C38 C39 C40 C41 0.5(6)
C39 C40 C41 C36 -0.8(5)
O1 C36 C41 C40 -174.4(3)
C37 C36 C41 C40 1.1(4)
